data_7246838
loop_
_publ_author_name
'Andrienko, Irina V.'
'Rakhmanova, Mariana I.'
'Samsonenko, Denis G.'
'Kovalenko, Ekaterina A.'

_publ_section_title
;
 Supramolecular lanthanide assemblies with cucurbit[6]uril: from synthesis
 and crystal structure to application
;
_journal_issue 23
_journal_name_full CrystEngComm
_journal_page_first 3460
_journal_page_last 3471
_journal_paper_doi 10.1039/D3CE00301A
_journal_volume 25
_journal_year 2023
_chemical_formula_sum 'C36 H69 Gd2 N31 O49'
_chemical_formula_weight 2034.72
_space_group_crystal_system monoclinic
_space_group_IT_number 14
_space_group_name_Hall '-P 2yn'
_space_group_name_H-M_alt 'P 1 21/n 1'
_atom_sites_solution_hydrogens mixed
_atom_sites_solution_primary dual
_atom_sites_solution_secondary difmap
_audit_creation_method SHELXL-2018/3
_audit_update_record
;
2023-03-09 deposited with the CCDC.	2023-05-25 downloaded from the CCDC.
;
_cell_angle_alpha 90
_cell_angle_beta 105.395(2)
_cell_angle_gamma 90
_cell_formula_units_Z 2
_cell_length_a 14.360(2)
_cell_length_b 13.586(3)
_cell_length_c 17.933(3)
_cell_measurement_reflns_used 30747
_cell_measurement_temperature 100(2)
_cell_measurement_theta_max 31.0
_cell_measurement_theta_min 2.0
_cell_volume 3373.1(10)
_computing_cell_refinement 'XDS (Kabsch, 2010)'
_computing_data_collection 'Marccd (Doyle, 2011)'
_computing_data_reduction 'XDS (Kabsch, 2010)'
_computing_molecular_graphics 'ShelXle (H\"ubschle, 2011)'
_computing_publication_material 'CIFTAB (Sheldrick, 2015)'
_computing_structure_refinement 'SHELXL-2018 (Sheldrick, 2015)'
_computing_structure_solution 'SHELXT-2018 (Sheldrick, 2015)'
_diffrn_ambient_temperature 100(2)
_diffrn_detector_area_resol_mean 12.4
_diffrn_measured_fraction_theta_full 0.987
_diffrn_measured_fraction_theta_max 0.985
_diffrn_measurement_device_type 'Rayonix SX-165 CCD'
_diffrn_measurement_method '\f scan'
_diffrn_radiation_monochromator 'Double Crystal Monochromator'
_diffrn_radiation_source synchrotron
_diffrn_radiation_type synchrotron
_diffrn_radiation_wavelength 0.74500
_diffrn_reflns_av_R_equivalents 0.0489
_diffrn_reflns_av_unetI/netI 0.0403
_diffrn_reflns_Laue_measured_fraction_full 0.987
_diffrn_reflns_Laue_measured_fraction_max 0.985
_diffrn_reflns_limit_h_max 19
_diffrn_reflns_limit_h_min -19
_diffrn_reflns_limit_k_max 18
_diffrn_reflns_limit_k_min -18
_diffrn_reflns_limit_l_max 24
_diffrn_reflns_limit_l_min -24
_diffrn_reflns_number 31820
_diffrn_reflns_point_group_measured_fraction_full 0.987
_diffrn_reflns_point_group_measured_fraction_max 0.985
_diffrn_reflns_theta_full 26.551
_diffrn_reflns_theta_max 31.077
_diffrn_reflns_theta_min 1.998
_diffrn_source synchrotron
_exptl_absorpt_coefficient_mu 2.356
_exptl_absorpt_correction_T_max 1.0000
_exptl_absorpt_correction_T_min 0.7392
_exptl_absorpt_correction_type multi-scan
_exptl_absorpt_process_details 'XDS (Kabsch, 2010)'
_exptl_crystal_colour colorless
_exptl_crystal_density_diffrn 2.003
_exptl_crystal_description block
_exptl_crystal_F_000 2044
_exptl_crystal_size_max 0.30
_exptl_crystal_size_mid 0.20
_exptl_crystal_size_min 0.15
_refine_diff_density_max 0.759
_refine_diff_density_min -1.124
_refine_diff_density_rms 0.118
_refine_ls_extinction_method none
_refine_ls_goodness_of_fit_ref 1.042
_refine_ls_hydrogen_treatment mixed
_refine_ls_matrix_type full
_refine_ls_number_parameters 634
_refine_ls_number_reflns 9256
_refine_ls_number_restraints 170
_refine_ls_restrained_S_all 1.042
_refine_ls_R_factor_all 0.0320
_refine_ls_R_factor_gt 0.0312
_refine_ls_shift/su_max 0.003
_refine_ls_shift/su_mean 0.000
_refine_ls_structure_factor_coef Fsqd
_refine_ls_weighting_details 'w=1/[\s^2^(Fo^2^)+(0.0362P)^2^+5.6376P] where P=(Fo^2^+2Fc^2^)/3'
_refine_ls_weighting_scheme calc
_refine_ls_wR_factor_gt 0.0800
_refine_ls_wR_factor_ref 0.0806
_reflns_Friedel_coverage 0.000
_reflns_number_gt 8985
_reflns_number_total 9256
_reflns_threshold_expression 'I > 2\s(I)'
_cod_data_source_file d3ce00301a2.cif
_cod_data_source_block km777-6
_cod_depositor_comments 'Adding full bibliography for 7246836--7246844.cif.'
_cod_original_sg_symbol_H-M 'P 21/n'
_cod_database_code 7246838
_shelx_shelxl_version_number 2018/3
_shelx_space_group_comment
;
The symmetry employed for this shelxl refinement is uniquely defined
by the following loop, which should always be used as a source of
symmetry information in preference to the above space-group names.
They are only intended as comments.
;
_shelx_estimated_absorpt_t_min 0.538
_shelx_estimated_absorpt_t_max 0.719

loop_
_space_group_symop_operation_xyz
'x, y, z'
'-x+1/2, y+1/2, -z+1/2'
'-x, -y, -z'
'x-1/2, -y-1/2, z-1/2'

loop_
_atom_site_label
_atom_site_type_symbol
_atom_site_fract_x
_atom_site_fract_y
_atom_site_fract_z
_atom_site_U_iso_or_equiv
_atom_site_adp_type
_atom_site_occupancy
_atom_site_site_symmetry_order
_atom_site_calc_flag
_atom_site_refinement_flags_posn
_atom_site_refinement_flags_adp
_atom_site_refinement_flags_occupancy
_atom_site_disorder_assembly
_atom_site_disorder_group
Gd1 Gd 0.41635(2) 0.53340(2) 0.77962(2) 0.01323(4) Uani 1 1 d . . . . .
O1M O 0.33667(13) 0.69766(13) 0.76846(10) 0.0210(3) Uani 1 1 d D . . . .
H11M H 0.2777(9) 0.699(2) 0.7429(17) 0.025 Uiso 1 1 d D U . . .
H12M H 0.3640(18) 0.7498(15) 0.7586(18) 0.025 Uiso 1 1 d D U . . .
O2M O 0.25631(13) 0.50464(14) 0.79253(10) 0.0203(3) Uani 1 1 d D . . . .
H21M H 0.2143(19) 0.5485(19) 0.7742(16) 0.024 Uiso 1 1 d D U . . .
H22M H 0.247(2) 0.484(2) 0.8351(11) 0.024 Uiso 1 1 d D U . . .
O3M O 0.41893(16) 0.39888(14) 0.86805(11) 0.0276(4) Uani 1 1 d D . . . .
H31M H 0.431(3) 0.3379(10) 0.8652(18) 0.033 Uiso 1 1 d D U . . .
H32M H 0.406(3) 0.410(2) 0.9107(12) 0.033 Uiso 1 1 d D U . . .
O4M O 0.58240(14) 0.47912(14) 0.81591(10) 0.0222(3) Uani 1 1 d D . . . .
H41M H 0.6235(18) 0.487(3) 0.8593(10) 0.027 Uiso 1 1 d D U . . .
H42M H 0.608(2) 0.447(2) 0.7862(14) 0.027 Uiso 1 1 d D U . . .
O5M O 0.49151(13) 0.60809(13) 0.69066(10) 0.0223(3) Uani 1 1 d D . . . .
H51M H 0.4599(17) 0.6515(18) 0.6603(16) 0.027 Uiso 1 1 d D U . . .
H52M H 0.5505(9) 0.626(2) 0.7050(18) 0.027 Uiso 1 1 d D U . . .
O11 O 0.29929(12) 0.55769(13) 0.65291(9) 0.0181(3) Uani 1 1 d . . . . .
O12 O 0.18478(14) 0.41584(14) 0.31750(10) 0.0234(3) Uani 1 1 d . . . . .
C11 C 0.24246(17) 0.53299(15) 0.59166(13) 0.0157(4) Uani 1 1 d . . . . .
C12 C 0.17218(16) 0.44311(19) 0.37960(13) 0.0188(4) Uani 1 1 d . . . . .
C13 C 0.13177(17) 0.54568(18) 0.47020(13) 0.0186(4) Uani 1 1 d . . . . .
H13 H 0.066530 0.575102 0.465045 0.022 Uiso 1 1 calc R U . . .
C14 C 0.13648(16) 0.43729(19) 0.49852(12) 0.0186(4) Uani 1 1 d . . . . .
H14 H 0.071689 0.412558 0.500759 0.022 Uiso 1 1 calc R U . . .
N11 N 0.20569(14) 0.59407(14) 0.53072(11) 0.0175(3) Uani 1 1 d . . . . .
N12 N 0.20351(14) 0.44200(15) 0.57442(11) 0.0175(3) Uani 1 1 d . . . . .
N13 N 0.17235(15) 0.38470(16) 0.44142(11) 0.0197(4) Uani 1 1 d . . . . .
N14 N 0.15292(16) 0.53750(15) 0.39654(12) 0.0206(4) Uani 1 1 d . . . . .
C15 C 0.22202(16) 0.36233(17) 0.62934(12) 0.0171(4) Uani 1 1 d . . . . .
H15A H 0.163318 0.321057 0.620839 0.021 Uiso 1 1 calc R U . . .
H15B H 0.235680 0.389847 0.682262 0.021 Uiso 1 1 calc R U . . .
C16 C 0.18253(17) 0.27816(18) 0.44175(13) 0.0199(4) Uani 1 1 d . . . . .
H16A H 0.130462 0.248196 0.460958 0.024 Uiso 1 1 calc R U . . .
H16B H 0.174643 0.255040 0.388076 0.024 Uiso 1 1 calc R U . . .
O21 O 0.42197(12) 0.38651(12) 0.71051(9) 0.0177(3) Uani 1 1 d . . . . .
O22 O 0.34118(14) 0.20306(14) 0.38947(10) 0.0233(3) Uani 1 1 d . . . . .
C21 C 0.39495(16) 0.31982(15) 0.66261(12) 0.0146(4) Uani 1 1 d . . . . .
C22 C 0.34479(17) 0.20683(17) 0.45864(13) 0.0185(4) Uani 1 1 d . . . . .
C23 C 0.29335(17) 0.21898(16) 0.57119(12) 0.0170(4) Uani 1 1 d . . . . .
H23 H 0.246243 0.168874 0.579778 0.020 Uiso 1 1 calc R U . . .
C24 C 0.39785(17) 0.17786(16) 0.59112(12) 0.0169(4) Uani 1 1 d . . . . .
H24 H 0.402499 0.112314 0.617225 0.020 Uiso 1 1 calc R U . . .
N21 N 0.30218(14) 0.30120(14) 0.62371(11) 0.0165(3) Uani 1 1 d . . . . .
N22 N 0.45391(14) 0.25304(14) 0.64255(11) 0.0162(3) Uani 1 1 d . . . . .
N23 N 0.41817(15) 0.17077(15) 0.51685(11) 0.0186(4) Uani 1 1 d . . . . .
N24 N 0.27533(15) 0.24497(15) 0.48959(11) 0.0193(4) Uani 1 1 d . . . . .
C25 C 0.55113(17) 0.23576(17) 0.69079(12) 0.0185(4) Uani 1 1 d . . . . .
H25A H 0.561368 0.276114 0.738253 0.022 Uiso 1 1 calc R U . . .
H25B H 0.557091 0.165739 0.706635 0.022 Uiso 1 1 calc R U . . .
C26 C 0.50383(18) 0.12610(16) 0.50497(14) 0.0195(4) Uani 1 1 d . . . . .
H26A H 0.490883 0.106262 0.450046 0.023 Uiso 1 1 calc R U . . .
H26B H 0.518167 0.065630 0.536765 0.023 Uiso 1 1 calc R U . . .
O31 O 0.68944(14) 0.39620(14) 0.72513(10) 0.0228(3) Uani 1 1 d . . . . .
O32 O 0.58701(13) 0.23321(12) 0.39943(10) 0.0193(3) Uani 1 1 d . . . . .
C31 C 0.69052(17) 0.33356(17) 0.67634(12) 0.0180(4) Uani 1 1 d . . . . .
C32 C 0.62648(17) 0.22870(16) 0.46911(13) 0.0175(4) Uani 1 1 d . . . . .
C33 C 0.65369(17) 0.19112(17) 0.60052(13) 0.0182(4) Uani 1 1 d . . . . .
H33 H 0.667175 0.123659 0.623100 0.022 Uiso 1 1 calc R U . . .
C34 C 0.74533(17) 0.23953(17) 0.58700(13) 0.0184(4) Uani 1 1 d . . . . .
H34 H 0.802470 0.194603 0.601359 0.022 Uiso 1 1 calc R U . . .
N31 N 0.62560(15) 0.25857(15) 0.65338(11) 0.0192(4) Uani 1 1 d . . . . .
N32 N 0.75845(15) 0.32589(15) 0.63552(11) 0.0190(4) Uani 1 1 d . . . . .
N33 N 0.71699(14) 0.26114(16) 0.50470(11) 0.0192(4) Uani 1 1 d . . . . .
N34 N 0.58801(15) 0.18878(15) 0.52401(11) 0.0184(4) Uani 1 1 d . . . . .
C35 C 0.84799(17) 0.37978(19) 0.65438(13) 0.0215(4) Uani 1 1 d . . . . .
H35A H 0.901103 0.334718 0.651497 0.026 Uiso 1 1 calc R U . . .
H35B H 0.861196 0.403959 0.708256 0.026 Uiso 1 1 calc R U . . .
C36 C 0.78268(16) 0.29953(17) 0.46331(13) 0.0176(4) Uani 1 1 d . . . . .
H36A H 0.758691 0.281396 0.408050 0.021 Uiso 1 1 calc R U . . .
H36B H 0.846622 0.268156 0.483670 0.021 Uiso 1 1 calc R U . . .
N1 N 0.47563(14) 0.66785(15) 0.90984(11) 0.0184(4) Uani 1 1 d . . . . .
O11N O 0.51896(12) 0.66650(12) 0.85656(10) 0.0198(3) Uani 1 1 d . . . . .
O12N O 0.41743(13) 0.59817(13) 0.91068(10) 0.0210(3) Uani 1 1 d . . . . .
O13N O 0.48815(13) 0.73530(14) 0.95750(11) 0.0252(4) Uani 1 1 d . . . . .
N2 N 0.07585(14) 0.62875(15) 0.66929(11) 0.0176(3) Uani 1 1 d . . . . .
O21N O 0.13240(13) 0.65520(14) 0.73310(10) 0.0238(3) Uani 1 1 d . . . . .
O22N O 0.05727(15) 0.54018(13) 0.65600(12) 0.0266(4) Uani 1 1 d . . . . .
O23N O 0.03978(15) 0.69244(14) 0.61997(11) 0.0287(4) Uani 1 1 d . . . . .
N3 N 0.77647(16) 0.03146(13) 0.49390(12) 0.0175(4) Uani 1 1 d . . . . .
O31N O 0.85581(13) 0.07234(14) 0.49916(10) 0.0231(3) Uani 1 1 d . . . . .
O32N O 0.71378(14) 0.02677(13) 0.42991(10) 0.0233(4) Uani 1 1 d . . . . .
O33N O 0.75804(15) -0.00304(17) 0.55296(11) 0.0300(4) Uani 1 1 d . . . . .
N4 N 0.5526(8) 0.5067(7) 0.5335(6) 0.048(2) Uani 0.25 1 d D U P A -1
O41N O 0.5139(12) 0.4674(9) 0.5814(8) 0.055(2) Uani 0.25 1 d D U P A -1
O42N O 0.5826(12) 0.4562(8) 0.4878(8) 0.060(3) Uani 0.25 1 d D U P A -1
O43N O 0.5577(12) 0.5989(7) 0.5326(7) 0.063(2) Uani 0.25 1 d D U P A -1
N5 N 0.5393(8) 0.4845(7) 0.5367(6) 0.056(2) Uani 0.25 1 d D U P B -2
O51N O 0.5409(11) 0.4234(8) 0.4859(7) 0.059(2) Uani 0.25 1 d D U P B -2
O52N O 0.5991(9) 0.5532(10) 0.5535(7) 0.059(2) Uani 0.25 1 d D U P B -2
O53N O 0.4740(9) 0.4790(8) 0.5721(6) 0.041(2) Uani 0.25 1 d D U P B -2
O1W O 0.67035(14) 0.67148(15) 0.73338(10) 0.0249(4) Uani 1 1 d D . . . .
H11W H 0.668(3) 0.7181(17) 0.7000(16) 0.030 Uiso 1 1 d D U . . .
H12W H 0.705(2) 0.6256(17) 0.7202(18) 0.030 Uiso 1 1 d D U . . .
O2W O 0.42831(15) 0.86150(14) 0.74337(11) 0.0276(4) Uani 1 1 d D . . . .
H21W H 0.430(3) 0.870(2) 0.6958(9) 0.033 Uiso 1 1 d D U . . .
H22W H 0.419(3) 0.9195(13) 0.7609(17) 0.033 Uiso 1 1 d D U . . .
O3W O 0.1040(2) 0.51712(16) 0.16823(12) 0.0373(5) Uani 1 1 d D . . . .
H31W H 0.138(2) 0.491(3) 0.2114(14) 0.045 Uiso 1 1 d D U . . .
H32W H 0.133(3) 0.5712(18) 0.161(2) 0.045 Uiso 1 1 d D U . . .

loop_
_atom_site_aniso_label
_atom_site_aniso_U_11
_atom_site_aniso_U_22
_atom_site_aniso_U_33
_atom_site_aniso_U_23
_atom_site_aniso_U_13
_atom_site_aniso_U_12
Gd1 0.01420(6) 0.01456(6) 0.01074(6) -0.00135(3) 0.00299(4) -0.00044(3)
O1M 0.0198(8) 0.0188(8) 0.0223(8) -0.0019(6) 0.0019(6) 0.0014(6)
O2M 0.0188(8) 0.0256(8) 0.0166(7) 0.0044(6) 0.0048(6) 0.0012(7)
O3M 0.0436(11) 0.0225(8) 0.0219(8) 0.0037(7) 0.0175(8) 0.0090(8)
O4M 0.0214(8) 0.0279(9) 0.0158(8) -0.0065(6) 0.0022(6) 0.0038(7)
O5M 0.0159(7) 0.0259(8) 0.0237(8) 0.0074(7) 0.0030(6) 0.0008(6)
O11 0.0194(8) 0.0192(7) 0.0144(7) -0.0015(6) 0.0024(6) -0.0010(6)
O12 0.0260(9) 0.0288(9) 0.0161(7) -0.0039(6) 0.0069(6) -0.0035(7)
C11 0.0133(9) 0.0186(10) 0.0157(9) -0.0018(7) 0.0048(8) 0.0011(7)
C12 0.0136(9) 0.0268(11) 0.0161(9) -0.0023(8) 0.0041(7) -0.0054(8)
C13 0.0135(10) 0.0257(11) 0.0153(10) -0.0013(8) 0.0015(8) -0.0004(8)
C14 0.0135(9) 0.0278(11) 0.0139(9) -0.0023(8) 0.0025(7) -0.0011(8)
N11 0.0168(8) 0.0178(9) 0.0162(8) -0.0017(7) 0.0014(7) 0.0017(7)
N12 0.0168(8) 0.0194(9) 0.0150(8) -0.0025(7) 0.0020(7) -0.0026(7)
N13 0.0209(9) 0.0231(9) 0.0156(8) -0.0039(7) 0.0058(7) -0.0026(7)
N14 0.0204(10) 0.0260(10) 0.0149(9) -0.0021(7) 0.0039(7) -0.0032(7)
C15 0.0181(10) 0.0200(10) 0.0147(9) -0.0006(7) 0.0070(7) -0.0026(8)
C16 0.0205(10) 0.0219(10) 0.0162(9) -0.0047(8) 0.0029(8) -0.0057(8)
O21 0.0197(8) 0.0164(7) 0.0157(7) -0.0019(6) 0.0024(6) -0.0012(6)
O22 0.0289(9) 0.0276(9) 0.0146(7) -0.0030(6) 0.0080(6) -0.0038(7)
C21 0.0191(10) 0.0140(9) 0.0109(8) 0.0010(7) 0.0047(7) -0.0006(7)
C22 0.0208(10) 0.0185(10) 0.0170(9) -0.0047(8) 0.0065(8) -0.0049(8)
C23 0.0215(10) 0.0155(9) 0.0147(9) -0.0020(7) 0.0060(8) -0.0048(8)
C24 0.0223(10) 0.0146(9) 0.0143(9) -0.0017(7) 0.0059(8) -0.0020(8)
N21 0.0191(9) 0.0164(8) 0.0143(8) -0.0037(6) 0.0049(7) -0.0029(7)
N22 0.0186(9) 0.0157(8) 0.0140(8) -0.0019(6) 0.0038(7) -0.0008(7)
N23 0.0209(9) 0.0212(9) 0.0137(8) -0.0035(7) 0.0049(7) -0.0030(7)
N24 0.0205(9) 0.0247(9) 0.0129(8) -0.0031(7) 0.0046(7) -0.0027(8)
C25 0.0218(11) 0.0201(10) 0.0135(9) -0.0002(7) 0.0047(8) 0.0032(8)
C26 0.0258(11) 0.0144(10) 0.0196(10) -0.0038(8) 0.0083(8) -0.0013(8)
O31 0.0243(8) 0.0253(8) 0.0188(8) -0.0041(6) 0.0057(6) -0.0007(7)
O32 0.0217(8) 0.0191(7) 0.0168(7) 0.0008(6) 0.0046(6) 0.0025(6)
C31 0.0197(10) 0.0191(10) 0.0136(9) 0.0025(7) 0.0016(7) 0.0034(8)
C32 0.0177(10) 0.0169(9) 0.0179(9) 0.0000(7) 0.0050(8) 0.0042(8)
C33 0.0209(10) 0.0176(10) 0.0168(9) 0.0015(7) 0.0062(8) 0.0046(8)
C34 0.0186(10) 0.0200(10) 0.0163(9) 0.0026(8) 0.0040(8) 0.0047(8)
N31 0.0201(9) 0.0203(9) 0.0177(8) -0.0034(7) 0.0057(7) 0.0011(7)
N32 0.0214(9) 0.0190(9) 0.0164(8) 0.0014(7) 0.0049(7) 0.0002(7)
N33 0.0162(9) 0.0265(10) 0.0149(8) 0.0028(7) 0.0040(7) 0.0030(7)
N34 0.0203(9) 0.0193(9) 0.0154(8) -0.0003(7) 0.0045(7) -0.0006(7)
C35 0.0187(10) 0.0277(11) 0.0145(9) 0.0025(8) -0.0019(8) 0.0013(9)
C36 0.0179(10) 0.0187(10) 0.0169(9) -0.0002(7) 0.0061(8) 0.0016(8)
N1 0.0166(8) 0.0193(9) 0.0178(8) -0.0042(7) 0.0019(7) 0.0023(7)
O11N 0.0170(7) 0.0207(8) 0.0214(8) -0.0021(6) 0.0044(6) -0.0010(6)
O12N 0.0211(8) 0.0229(8) 0.0191(7) -0.0030(6) 0.0056(6) -0.0043(6)
O13N 0.0223(8) 0.0246(8) 0.0261(9) -0.0130(7) 0.0016(7) 0.0009(7)
N2 0.0134(8) 0.0214(9) 0.0173(8) 0.0007(7) 0.0029(7) 0.0009(7)
O21N 0.0208(8) 0.0286(9) 0.0183(8) -0.0052(7) -0.0012(6) 0.0035(7)
O22N 0.0253(10) 0.0206(8) 0.0307(10) -0.0007(7) 0.0016(8) -0.0033(7)
O23N 0.0298(10) 0.0232(9) 0.0262(9) 0.0062(7) -0.0046(7) -0.0025(7)
N3 0.0230(10) 0.0148(9) 0.0151(9) -0.0014(6) 0.0060(8) -0.0011(6)
O31N 0.0211(8) 0.0284(9) 0.0210(8) -0.0037(7) 0.0076(6) -0.0065(7)
O32N 0.0233(9) 0.0300(9) 0.0144(8) -0.0030(6) 0.0010(7) -0.0034(7)
O33N 0.0330(10) 0.0400(11) 0.0175(8) 0.0065(8) 0.0073(7) -0.0093(9)
N4 0.078(5) 0.042(4) 0.036(3) -0.003(3) 0.033(4) 0.000(4)
O41N 0.090(6) 0.044(4) 0.038(4) -0.002(3) 0.030(5) 0.009(4)
O42N 0.083(6) 0.059(5) 0.045(4) -0.006(4) 0.026(5) 0.019(4)
O43N 0.101(6) 0.046(5) 0.052(5) -0.003(4) 0.040(5) -0.009(5)
N5 0.087(5) 0.047(4) 0.040(4) -0.005(4) 0.027(4) 0.016(4)
O51N 0.095(6) 0.051(5) 0.038(4) -0.008(4) 0.031(4) 0.025(4)
O52N 0.078(6) 0.062(5) 0.047(4) -0.003(4) 0.031(4) 0.002(4)
O53N 0.078(6) 0.026(4) 0.031(4) -0.007(3) 0.034(4) -0.013(4)
O1W 0.0249(9) 0.0309(9) 0.0201(8) -0.0011(7) 0.0083(7) -0.0019(7)
O2W 0.0328(10) 0.0261(9) 0.0257(9) -0.0014(7) 0.0107(8) -0.0007(8)
O3W 0.0603(16) 0.0270(10) 0.0207(9) 0.0011(7) 0.0041(9) -0.0040(10)

loop_
_atom_type_symbol
_atom_type_description
_atom_type_scat_dispersion_real
_atom_type_scat_dispersion_imag
_atom_type_scat_source
C C 0.0039 0.0019 'Calculated with ShelXle (H\"ubschle, 2011)'
H H 0.0000 0.0000 'Calculated with ShelXle (H\"ubschle, 2011)'
N N 0.0075 0.0038 'Calculated with ShelXle (H\"ubschle, 2011)'
O O 0.0128 0.0069 'Calculated with ShelXle (H\"ubschle, 2011)'
Gd Gd -0.0886 4.2819 'Calculated with ShelXle (H\"ubschle, 2011)'

loop_
_geom_angle_atom_site_label_1
_geom_angle_atom_site_label_2
_geom_angle_atom_site_label_3
_geom_angle
_geom_angle_site_symmetry_1
_geom_angle_site_symmetry_3
_geom_angle_publ_flag
O1M Gd1 N1 62.11(6) . . ?
O1M Gd1 O11N 65.66(6) . . ?
O1M Gd1 O12N 69.46(6) . . ?
O2M Gd1 O1M 73.90(6) . . ?
O2M Gd1 O3M 70.22(7) . . ?
O2M Gd1 O4M 145.69(6) . . ?
O2M Gd1 O11 71.02(6) . . ?
O2M Gd1 N1 96.22(6) . . ?
O2M Gd1 O11N 120.18(6) . . ?
O2M Gd1 O12N 74.61(6) . . ?
O3M Gd1 O1M 131.12(6) . . ?
O3M Gd1 O4M 75.51(7) . . ?
O3M Gd1 O11 126.52(7) . . ?
O3M Gd1 N1 89.88(6) . . ?
O3M Gd1 O11N 106.30(7) . . ?
O3M Gd1 O12N 69.78(6) . . ?
O4M Gd1 O1M 134.02(6) . . ?
O4M Gd1 O11 132.28(6) . . ?
O4M Gd1 N1 85.28(6) . . ?
O4M Gd1 O11N 71.17(6) . . ?
O4M Gd1 O12N 95.43(6) . . ?
O5M Gd1 O1M 81.05(6) . . ?
O5M Gd1 O2M 138.62(6) . . ?
O5M Gd1 O3M 146.46(6) . . ?
O5M Gd1 O4M 73.71(6) . . ?
O5M Gd1 O11 69.16(6) . . ?
O5M Gd1 N1 100.51(6) . . ?
O5M Gd1 O11N 75.87(6) . . ?
O5M Gd1 O12N 126.05(6) . . ?
O11 Gd1 O1M 67.64(6) . . ?
O11 Gd1 N1 129.72(6) . . ?
O11 Gd1 O11N 124.70(6) . . ?
O11 Gd1 O12N 130.61(6) . . ?
O21 Gd1 O1M 142.52(6) . . ?
O21 Gd1 O2M 94.59(6) . . ?
O21 Gd1 O3M 73.04(6) . . ?
O21 Gd1 O4M 73.41(6) . . ?
O21 Gd1 O5M 85.62(6) . . ?
O21 Gd1 O11 74.88(6) . . ?
O21 Gd1 N1 155.30(6) . . ?
O21 Gd1 O11N 143.37(6) . . ?
O21 Gd1 O12N 142.78(6) . . ?
O11N Gd1 N1 25.80(6) . . ?
O11N Gd1 O12N 51.18(6) . . ?
O12N Gd1 N1 25.68(6) . . ?
Gd1 O1M H11M 115(2) . . ?
Gd1 O1M H12M 122(2) . . ?
H11M O1M H12M 109.0(16) . . ?
Gd1 O2M H21M 117(2) . . ?
Gd1 O2M H22M 121(2) . . ?
H21M O2M H22M 108.0(16) . . ?
Gd1 O3M H31M 132(2) . . ?
Gd1 O3M H32M 119(2) . . ?
H31M O3M H32M 108.7(16) . . ?
Gd1 O4M H41M 127(2) . . ?
Gd1 O4M H42M 124(2) . . ?
H41M O4M H42M 109.1(16) . . ?
Gd1 O5M H51M 118(2) . . ?
Gd1 O5M H52M 121(2) . . ?
H51M O5M H52M 108.5(16) . . ?
C11 O11 Gd1 156.45(15) . . ?
O11 C11 N11 125.1(2) . . ?
O11 C11 N12 126.0(2) . . ?
N12 C11 N11 108.9(2) . . ?
O12 C12 N13 126.3(2) . . ?
O12 C12 N14 124.9(2) . . ?
N13 C12 N14 108.9(2) . . ?
C14 C13 H13 111.6 . . ?
N11 C13 H13 111.6 . . ?
N11 C13 C14 102.96(18) . . ?
N14 C13 H13 111.6 . . ?
N14 C13 C14 103.05(18) . . ?
N14 C13 N11 115.4(2) . . ?
C13 C14 H14 111.8 . . ?
N12 C14 C13 103.08(19) . . ?
N12 C14 H14 111.8 . . ?
N12 C14 N13 114.47(19) . . ?
N13 C14 C13 103.23(18) . . ?
N13 C14 H14 111.8 . . ?
C11 N11 C13 111.91(19) . . ?
C11 N11 C36 122.24(19) . 3_666 ?
C36 N11 C13 123.31(19) 3_666 . ?
C11 N12 C14 112.7(2) . . ?
C11 N12 C15 122.58(19) . . ?
C15 N12 C14 124.53(19) . . ?
C12 N13 C14 111.3(2) . . ?
C12 N13 C16 124.1(2) . . ?
C14 N13 C16 122.8(2) . . ?
C12 N14 C13 112.5(2) . . ?
C12 N14 C35 124.0(2) . 3_666 ?
C13 N14 C35 123.5(2) . 3_666 ?
N12 C15 H15A 109.0 . . ?
N12 C15 H15B 109.0 . . ?
N12 C15 N21 112.97(18) . . ?
H15A C15 H15B 107.8 . . ?
N21 C15 H15A 109.0 . . ?
N21 C15 H15B 109.0 . . ?
N13 C16 H16A 109.0 . . ?
N13 C16 H16B 109.0 . . ?
H16A C16 H16B 107.8 . . ?
N24 C16 N13 112.76(19) . . ?
N24 C16 H16A 109.0 . . ?
N24 C16 H16B 109.0 . . ?
C21 O21 Gd1 159.15(16) . . ?
O21 C21 N21 125.4(2) . . ?
O21 C21 N22 124.9(2) . . ?
N22 C21 N21 109.72(19) . . ?
O22 C22 N23 125.1(2) . . ?
O22 C22 N24 125.9(2) . . ?
N23 C22 N24 108.95(19) . . ?
C24 C23 H23 111.8 . . ?
N21 C23 H23 111.8 . . ?
N21 C23 C24 102.48(17) . . ?
N21 C23 N24 115.34(19) . . ?
N24 C23 H23 111.8 . . ?
N24 C23 C24 102.78(18) . . ?
C23 C24 H24 111.6 . . ?
N22 C24 C23 103.30(17) . . ?
N22 C24 H24 111.6 . . ?
N23 C24 C23 103.42(18) . . ?
N23 C24 H24 111.6 . . ?
N23 C24 N22 114.60(19) . . ?
C15 N21 C23 123.81(19) . . ?
C21 N21 C15 123.38(18) . . ?
C21 N21 C23 112.61(19) . . ?
C21 N22 C24 110.90(19) . . ?
C21 N22 C25 121.34(18) . . ?
C25 N22 C24 122.85(18) . . ?
C22 N23 C24 112.29(19) . . ?
C22 N23 C26 123.82(19) . . ?
C26 N23 C24 123.8(2) . . ?
C16 N24 C23 123.92(19) . . ?
C22 N24 C16 122.16(19) . . ?
C22 N24 C23 111.2(2) . . ?
N22 C25 H25A 108.8 . . ?
N22 C25 H25B 108.8 . . ?
H25A C25 H25B 107.7 . . ?
N31 C25 N22 113.77(18) . . ?
N31 C25 H25A 108.8 . . ?
N31 C25 H25B 108.8 . . ?
N23 C26 H26A 108.7 . . ?
N23 C26 H26B 108.7 . . ?
N23 C26 N34 114.31(18) . . ?
H26A C26 H26B 107.6 . . ?
N34 C26 H26A 108.7 . . ?
N34 C26 H26B 108.7 . . ?
O31 C31 N31 126.6(2) . . ?
O31 C31 N32 125.5(2) . . ?
N31 C31 N32 107.91(19) . . ?
O32 C32 N33 125.9(2) . . ?
O32 C32 N34 126.0(2) . . ?
N33 C32 N34 108.07(19) . . ?
C34 C33 H33 111.8 . . ?
N31 C33 H33 111.8 . . ?
N31 C33 C34 103.27(19) . . ?
N34 C33 H33 111.8 . . ?
N34 C33 C34 103.22(18) . . ?
N34 C33 N31 114.21(19) . . ?
C33 C34 H34 112.0 . . ?
N32 C34 C33 103.39(18) . . ?
N32 C34 H34 112.0 . . ?
N32 C34 N33 113.88(19) . . ?
N33 C34 C33 102.98(18) . . ?
N33 C34 H34 112.0 . . ?
C25 N31 C33 122.59(19) . . ?
C31 N31 C25 123.46(19) . . ?
C31 N31 C33 112.43(19) . . ?
C31 N32 C34 112.74(19) . . ?
C31 N32 C35 123.6(2) . . ?
C35 N32 C34 121.4(2) . . ?
C32 N33 C34 112.71(19) . . ?
C32 N33 C36 123.32(19) . . ?
C36 N33 C34 123.38(19) . . ?
C26 N34 C33 122.17(19) . . ?
C32 N34 C26 122.58(19) . . ?
C32 N34 C33 112.94(19) . . ?
N14 C35 H35A 109.0 3_666 . ?
N14 C35 H35B 109.0 3_666 . ?
N32 C35 N14 112.90(19) . 3_666 ?
N32 C35 H35A 109.0 . . ?
N32 C35 H35B 109.0 . . ?
H35A C35 H35B 107.8 . . ?
N11 C36 H36A 108.9 3_666 . ?
N11 C36 H36B 108.9 3_666 . ?
N33 C36 N11 113.50(19) . 3_666 ?
N33 C36 H36A 108.9 . . ?
N33 C36 H36B 108.9 . . ?
H36A C36 H36B 107.7 . . ?
O11N N1 Gd1 58.99(11) . . ?
O12N N1 Gd1 59.09(11) . . ?
O12N N1 O11N 117.05(18) . . ?
O13N N1 Gd1 168.77(16) . . ?
O13N N1 O11N 121.4(2) . . ?
O13N N1 O12N 121.5(2) . . ?
N1 O11N Gd1 95.21(13) . . ?
N1 O12N Gd1 95.23(12) . . ?
O22N N2 O21N 120.1(2) . . ?
O22N N2 O23N 120.6(2) . . ?
O23N N2 O21N 119.3(2) . . ?
O31N N3 O32N 120.6(2) . . ?
O31N N3 O33N 119.8(2) . . ?
O33N N3 O32N 119.5(2) . . ?
O42N N4 O41N 120.9(7) . . ?
O42N N4 O43N 121.0(7) . . ?
O43N N4 O41N 118.1(6) . . ?
O51N N5 O52N 122.2(7) . . ?
O51N N5 O53N 119.3(7) . . ?
O52N N5 O53N 118.4(6) . . ?
H11W O1W H12W 105(2) . . ?
H21W O2W H22W 107(2) . . ?
H31W O3W H32W 107(2) . . ?

loop_
_geom_bond_atom_site_label_1
_geom_bond_atom_site_label_2
_geom_bond_distance
_geom_bond_site_symmetry_2
_geom_bond_publ_flag
Gd1 O1M 2.4915(18) . yes
Gd1 O2M 2.4021(18) . yes
Gd1 O3M 2.4136(18) . yes
Gd1 O4M 2.4144(19) . yes
Gd1 O5M 2.3778(18) . yes
Gd1 O11 2.4636(17) . yes
Gd1 O21 2.3618(17) . yes
Gd1 N1 2.9084(19) . ?
Gd1 O11N 2.5031(17) . yes
Gd1 O12N 2.5058(17) . yes
O1M H11M 0.850(10) . ?
O1M H12M 0.851(10) . ?
O2M H21M 0.850(10) . ?
O2M H22M 0.854(10) . ?
O3M H31M 0.849(10) . ?
O3M H32M 0.848(10) . ?
O4M H41M 0.850(10) . ?
O4M H42M 0.845(10) . ?
O5M H51M 0.847(10) . ?
O5M H52M 0.852(10) . ?
O11 C11 1.228(3) . ?
O12 C12 1.232(3) . ?
C11 N11 1.362(3) . ?
C11 N12 1.358(3) . ?
C12 N13 1.363(3) . ?
C12 N14 1.363(3) . ?
C13 H13 1.0000 . ?
C13 C14 1.553(3) . ?
C13 N11 1.458(3) . ?
C13 N14 1.436(3) . ?
C14 H14 1.0000 . ?
C14 N12 1.445(3) . ?
C14 N13 1.451(3) . ?
N11 C36 1.456(3) 3_666 ?
N12 C15 1.440(3) . ?
N13 C16 1.455(3) . ?
N14 C35 1.446(3) 3_666 ?
C15 H15A 0.9900 . ?
C15 H15B 0.9900 . ?
C15 N21 1.444(3) . ?
C16 H16A 0.9900 . ?
C16 H16B 0.9900 . ?
C16 N24 1.452(3) . ?
O21 C21 1.238(3) . ?
O22 C22 1.229(3) . ?
C21 N21 1.354(3) . ?
C21 N22 1.353(3) . ?
C22 N23 1.362(3) . ?
C22 N24 1.366(3) . ?
C23 H23 1.0000 . ?
C23 C24 1.552(3) . ?
C23 N21 1.445(3) . ?
C23 N24 1.460(3) . ?
C24 H24 1.0000 . ?
C24 N22 1.466(3) . ?
C24 N23 1.440(3) . ?
N22 C25 1.453(3) . ?
N23 C26 1.437(3) . ?
C25 H25A 0.9900 . ?
C25 H25B 0.9900 . ?
C25 N31 1.439(3) . ?
C26 H26A 0.9900 . ?
C26 H26B 0.9900 . ?
C26 N34 1.443(3) . ?
O31 C31 1.224(3) . ?
O32 C32 1.229(3) . ?
C31 N31 1.368(3) . ?
C31 N32 1.370(3) . ?
C32 N33 1.360(3) . ?
C32 N34 1.363(3) . ?
C33 H33 1.0000 . ?
C33 C34 1.547(3) . ?
C33 N31 1.451(3) . ?
C33 N34 1.444(3) . ?
C34 H34 1.0000 . ?
C34 N32 1.443(3) . ?
C34 N33 1.453(3) . ?
N32 C35 1.440(3) . ?
N33 C36 1.444(3) . ?
C35 H35A 0.9900 . ?
C35 H35B 0.9900 . ?
C36 H36A 0.9900 . ?
C36 H36B 0.9900 . ?
N1 O11N 1.271(3) . ?
N1 O12N 1.266(3) . ?
N1 O13N 1.233(3) . ?
N2 O21N 1.267(2) . ?
N2 O22N 1.242(3) . ?
N2 O23N 1.247(3) . ?
N3 O31N 1.249(3) . ?
N3 O32N 1.258(3) . ?
N3 O33N 1.249(3) . ?
N4 O41N 1.259(8) . ?
N4 O42N 1.231(7) . ?
N4 O43N 1.255(7) . ?
N5 O51N 1.237(7) . ?
N5 O52N 1.249(8) . ?
N5 O53N 1.267(7) . ?
O1W H11W 0.866(10) . ?
O1W H12W 0.869(10) . ?
O2W H21W 0.866(10) . ?
O2W H22W 0.872(10) . ?
O3W H31W 0.874(10) . ?
O3W H32W 0.872(10) . ?
